data_4339460
loop_
_publ_author_name
'Matsuo, Tsukasa'
'Kawaguchi, Hiroyuki'

_publ_section_title
;
 Anisole-diphenoxide ligands and their zirconium dichloride and dialkyl
 complexes.
;
_journal_issue 20
_journal_name_full 'Inorganic chemistry'
_journal_page_first 8426
_journal_page_last 8434
_journal_paper_doi 10.1021/ic7011167
_journal_volume 46
_journal_year 2007
_chemical_formula_moiety 'C43 H56 Cl2 O4 Zr '
_chemical_formula_sum 'C43 H56 Cl2 O4 Zr'
_chemical_formula_weight 799.04
_space_group_IT_number 4
_symmetry_cell_setting monoclinic
_symmetry_Int_Tables_number 4
_symmetry_space_group_name_Hall 'P 2yb'
_symmetry_space_group_name_H-M 'P 1 21 1'
_cell_angle_alpha 90.0000
_cell_angle_beta 90.257(10)
_cell_angle_gamma 90.0000
_cell_formula_units_Z 2
_cell_length_a 12.018(7)
_cell_length_b 11.985(7)
_cell_length_c 14.529(9)
_cell_measurement_reflns_used 7342
_cell_measurement_temperature 173.1
_cell_measurement_theta_max 27.5
_cell_measurement_theta_min 3.3
_cell_volume 2093(2)
_computing_cell_refinement CrystalClear
_computing_data_collection CrystalClear
_computing_data_reduction CrystalStructure
_computing_publication_material 'CrystalStructure 3.8'
_computing_structure_refinement CRYSTALS
_computing_structure_solution SIR97
_diffrn_detector_area_resol_mean 7.31
_diffrn_measured_fraction_theta_full 0.989
_diffrn_measured_fraction_theta_max 0.991
_diffrn_measurement_device_type 'Rigaku Saturn'
_diffrn_measurement_method \w
_diffrn_radiation_type 'Mo K\a'
_diffrn_radiation_wavelength 0.71070
_diffrn_reflns_limit_h_max 15
_diffrn_reflns_limit_h_min 0
_diffrn_reflns_limit_k_max 15
_diffrn_reflns_limit_k_min 0
_diffrn_reflns_limit_l_max 18
_diffrn_reflns_limit_l_min -18
_diffrn_reflns_number 4985
_diffrn_reflns_theta_full 27.50
_diffrn_reflns_theta_max 27.48
_exptl_absorpt_coefficient_mu 0.428
_exptl_absorpt_correction_type none
_exptl_crystal_colour colorless
_exptl_crystal_density_diffrn 1.268
_exptl_crystal_density_method 'not measured'
_exptl_crystal_description prism
_exptl_crystal_F_000 840.00
_exptl_crystal_size_max 0.40
_exptl_crystal_size_mid 0.20
_exptl_crystal_size_min 0.16
_refine_diff_density_max 1.14
_refine_diff_density_min -0.61
_refine_ls_extinction_method none
_refine_ls_goodness_of_fit_ref 1.038
_refine_ls_hydrogen_treatment refall
_refine_ls_number_parameters 507
_refine_ls_number_reflns 4985
_refine_ls_R_factor_gt 0.0630
_refine_ls_shift/su_max 0.0000
_refine_ls_structure_factor_coef Fsqd
_refine_ls_weighting_details 'w = 1/[3.5000\s(Fo^2^)]/(4Fo^2^)'
_refine_ls_weighting_scheme calc
_refine_ls_wR_factor_ref 0.0754
_reflns_number_gt 4770
_reflns_number_total 4985
_reflns_threshold_expression F^2^>2.0\s(F^2^)
_cod_data_source_file ic7011167-file001.cif
_cod_data_source_block '__[MeO2O]ZrCl2(thf)'
_cod_original_formula_sum 'C43 H56 Cl2 O4 Zr '
_cod_database_code 4339460

loop_
_symmetry_equiv_pos_site_id
_symmetry_equiv_pos_as_xyz
1 +X,+Y,+Z
2 -X,1/2+Y,-Z

loop_
_atom_site_label
_atom_site_type_symbol
_atom_site_fract_x
_atom_site_fract_y
_atom_site_fract_z
_atom_site_U_iso_or_equiv
_atom_site_adp_type
_atom_site_occupancy
_atom_site_symmetry_multiplicity
_atom_site_calc_flag
_atom_site_refinement_flags
Zr(1) Zr 0.04792(4) 0.45314(8) 0.84875(3) 0.02943(12) Uani 1.00 1 d .
Cl(1) Cl 0.19204(11) 0.31361(13) 0.86749(9) 0.0392(4) Uani 1.00 1 d .
Cl(2) Cl -0.05016(11) 0.38083(14) 0.98714(9) 0.0430(4) Uani 1.00 1 d .
O(1) O 0.1206(2) 0.5555(2) 0.7616(2) 0.0279(9) Uani 1.00 1 d .
O(2) O -0.0723(2) 0.5938(2) 0.8734(2) 0.0303(9) Uani 1.00 1 d .
O(3) O -0.0564(2) 0.3752(2) 0.7682(2) 0.0287(9) Uani 1.00 1 d .
O(4) O 0.1459(2) 0.5503(3) 0.9577(2) 0.0384(11) Uani 1.00 1 d .
C(1) C 0.1642(4) 0.6367(4) 0.7057(3) 0.0299(14) Uani 1.00 1 d .
C(2) C 0.2595(4) 0.6175(4) 0.6517(3) 0.0305(14) Uani 1.00 1 d .
C(3) C 0.2942(4) 0.7040(4) 0.5952(3) 0.0376(16) Uani 1.00 1 d .
C(4) C 0.2436(4) 0.8068(4) 0.5888(3) 0.0441(18) Uani 1.00 1 d .
C(5) C 0.1512(4) 0.8234(4) 0.6451(3) 0.0376(16) Uani 1.00 1 d .
C(6) C 0.1111(4) 0.7419(4) 0.7035(3) 0.0310(15) Uani 1.00 1 d .
C(7) C 0.0145(3) 0.7705(4) 0.7655(3) 0.0335(15) Uani 1.00 1 d .
C(8) C -0.1326(4) 0.6247(4) 0.7934(3) 0.0291(15) Uani 1.00 1 d .
C(9) C -0.0926(4) 0.7122(4) 0.7408(3) 0.0314(15) Uani 1.00 1 d .
C(10) C -0.1550(4) 0.7405(4) 0.6644(3) 0.0385(17) Uani 1.00 1 d .
C(11) C -0.2512(4) 0.6852(5) 0.6402(4) 0.0434(18) Uani 1.00 1 d .
C(12) C -0.2872(4) 0.5947(4) 0.6934(3) 0.0383(16) Uani 1.00 1 d .
C(13) C -0.2271(4) 0.5628(4) 0.7722(3) 0.0303(16) Uani 1.00 1 d .
C(14) C -0.2634(3) 0.4629(4) 0.8273(2) 0.0316(13) Uani 1.00 1 d .
C(15) C -0.1512(4) 0.3191(4) 0.7403(3) 0.0300(14) Uani 1.00 1 d .
C(16) C -0.2525(4) 0.3570(4) 0.7714(3) 0.0285(15) Uani 1.00 1 d .
C(17) C -0.3510(4) 0.3006(4) 0.7491(3) 0.0374(16) Uani 1.00 1 d .
C(18) C -0.3482(4) 0.2050(4) 0.6951(3) 0.0409(17) Uani 1.00 1 d .
C(19) C -0.2466(4) 0.1724(4) 0.6617(3) 0.0393(17) Uani 1.00 1 d .
C(20) C -0.1461(4) 0.2254(4) 0.6795(3) 0.0337(16) Uani 1.00 1 d .
C(21) C 0.3259(4) 0.5094(4) 0.6566(3) 0.0373(16) Uani 1.00 1 d .
C(22) C 0.2527(4) 0.4081(4) 0.6345(3) 0.0462(18) Uani 1.00 1 d .
C(23) C 0.3762(3) 0.4970(4) 0.7531(3) 0.0454(17) Uani 1.00 1 d .
C(24) C 0.4224(4) 0.5067(4) 0.5886(3) 0.054(2) Uani 1.00 1 d .
C(25) C 0.2829(4) 0.8981(5) 0.5244(3) 0.064(2) Uani 1.00 1 d .
C(26) C -0.3196(4) 0.7198(5) 0.5559(4) 0.076(2) Uani 1.00 1 d .
C(27) C -0.0384(4) 0.1856(5) 0.6355(4) 0.0441(18) Uani 1.00 1 d .
C(28) C -0.0576(4) 0.0893(5) 0.5663(4) 0.064(2) Uani 1.00 1 d .
C(29) C 0.0445(4) 0.1439(5) 0.7085(4) 0.070(2) Uani 1.00 1 d .
C(30) C 0.0109(4) 0.2807(5) 0.5795(3) 0.060(2) Uani 1.00 1 d .
C(31) C -0.4549(4) 0.1413(5) 0.6735(4) 0.064(2) Uani 1.00 1 d .
C(32) C -0.1121(4) 0.6469(4) 0.9573(3) 0.0421(17) Uani 1.00 1 d .
C(33) C 0.1749(5) 0.5070(5) 1.0498(3) 0.065(2) Uani 1.00 1 d .
C(34) C 0.2506(6) 0.5913(6) 1.0913(4) 0.086(2) Uani 1.00 1 d .
C(35) C 0.2985(6) 0.6546(6) 1.0144(4) 0.090(3) Uani 1.00 1 d .
C(36) C 0.2150(4) 0.6491(4) 0.9398(4) 0.0494(19) Uani 1.00 1 d .
C(37) C 0.6076(5) 0.4221(6) 1.1318(5) 0.071(2) Uani 1.00 1 d .
C(38) C 0.5599(6) 0.4461(9) 1.0467(5) 0.097(3) Uani 1.00 1 d .
C(39) C 0.4718(8) 0.3776(10) 1.0179(7) 0.133(5) Uani 1.00 1 d .
C(40) C 0.4273(10) 0.2965(9) 1.0758(12) 0.167(7) Uani 1.00 1 d .
C(41) C 0.4746(9) 0.2771(11) 1.1572(11) 0.197(7) Uani 1.00 1 d .
C(42) C 0.5640(7) 0.3432(7) 1.1830(6) 0.112(4) Uani 1.00 1 d .
C(43) C 0.7034(5) 0.4919(6) 1.1649(5) 0.118(3) Uani 1.00 1 d .
H(1) H 0.3593 0.6909 0.5575 0.045 Uiso 1.00 1 c R
H(2) H 0.1141 0.8952 0.6434 0.045 Uiso 1.00 1 c R
H(3) H 0.0351 0.7506 0.8280 0.040 Uiso 1.00 1 c R
H(4) H 0.0016 0.8503 0.7619 0.040 Uiso 1.00 1 c R
H(5) H -0.1309 0.8027 0.6267 0.046 Uiso 1.00 1 c R
H(6) H -0.3533 0.5533 0.6760 0.046 Uiso 1.00 1 c R
H(7) H -0.2166 0.4575 0.8817 0.038 Uiso 1.00 1 c R
H(8) H -0.3403 0.4726 0.8456 0.038 Uiso 1.00 1 c R
H(9) H -0.4217 0.3281 0.7718 0.045 Uiso 1.00 1 c R
H(10) H -0.2447 0.1068 0.6225 0.047 Uiso 1.00 1 c R
H(11) H 0.1896 0.4071 0.6760 0.055 Uiso 1.00 1 c R
H(12) H 0.2263 0.4141 0.5715 0.055 Uiso 1.00 1 c R
H(13) H 0.2950 0.3396 0.6417 0.055 Uiso 1.00 1 c R
H(14) H 0.3170 0.4974 0.7983 0.054 Uiso 1.00 1 c R
H(15) H 0.4169 0.4273 0.7573 0.054 Uiso 1.00 1 c R
H(16) H 0.4263 0.5588 0.7650 0.054 Uiso 1.00 1 c R
H(17) H 0.4635 0.4377 0.5967 0.065 Uiso 1.00 1 c R
H(18) H 0.3949 0.5113 0.5259 0.065 Uiso 1.00 1 c R
H(19) H 0.4710 0.5695 0.6011 0.065 Uiso 1.00 1 c R
H(20) H 0.3475 0.8724 0.4907 0.077 Uiso 1.00 1 c R
H(21) H 0.2240 0.9171 0.4813 0.077 Uiso 1.00 1 c R
H(22) H 0.3026 0.9635 0.5602 0.077 Uiso 1.00 1 c R
H(23) H -0.3435 0.7970 0.5601 0.091 Uiso 1.00 1 c R
H(24) H -0.2717 0.7108 0.5029 0.091 Uiso 1.00 1 c R
H(25) H -0.3842 0.6719 0.5493 0.091 Uiso 1.00 1 c R
H(26) H 0.0799 0.2568 0.5514 0.072 Uiso 1.00 1 c R
H(27) H -0.0417 0.3022 0.5318 0.072 Uiso 1.00 1 c R
H(28) H 0.0252 0.3440 0.6195 0.072 Uiso 1.00 1 c R
H(29) H -0.0891 0.0255 0.5979 0.076 Uiso 1.00 1 c R
H(30) H -0.1079 0.1133 0.5179 0.076 Uiso 1.00 1 c R
H(31) H 0.0134 0.0686 0.5397 0.076 Uiso 1.00 1 c R
H(32) H 0.0114 0.0825 0.7422 0.084 Uiso 1.00 1 c R
H(33) H 0.1132 0.1191 0.6801 0.084 Uiso 1.00 1 c R
H(34) H 0.0603 0.2049 0.7504 0.084 Uiso 1.00 1 c R
H(35) H -0.5177 0.1777 0.7026 0.076 Uiso 1.00 1 c R
H(36) H -0.4669 0.1386 0.6075 0.076 Uiso 1.00 1 c R
H(37) H -0.4475 0.0660 0.6973 0.076 Uiso 1.00 1 c R
H(38) H -0.0671 0.6235 1.0095 0.051 Uiso 1.00 1 c R
H(39) H -0.1068 0.7272 0.9502 0.051 Uiso 1.00 1 c R
H(40) H -0.1890 0.6261 0.9676 0.051 Uiso 1.00 1 c R
H(41) H 0.1088 0.4965 1.0870 0.078 Uiso 1.00 1 c R
H(42) H 0.2140 0.4366 1.0440 0.078 Uiso 1.00 1 c R
H(43) H 0.2077 0.6415 1.1295 0.103 Uiso 1.00 1 c R
H(44) H 0.3086 0.5566 1.1280 0.103 Uiso 1.00 1 c R
H(45) H 0.3141 0.7312 1.0319 0.108 Uiso 1.00 1 c R
H(46) H 0.3667 0.6188 0.9947 0.108 Uiso 1.00 1 c R
H(47) H 0.2509 0.6429 0.8804 0.059 Uiso 1.00 1 c R
H(48) H 0.1695 0.7159 0.9410 0.059 Uiso 1.00 1 c R
H(49) H 0.5876 0.5103 1.0131 0.117 Uiso 1.00 1 c R
H(50) H 0.4449 0.3887 0.9556 0.160 Uiso 1.00 1 c R
H(51) H 0.3662 0.2533 1.0505 0.200 Uiso 1.00 1 c R
H(52) H 0.4403 0.2234 1.1983 0.237 Uiso 1.00 1 c R
H(53) H 0.5983 0.3309 1.2427 0.135 Uiso 1.00 1 c R
H(54) H 0.7272 0.4636 1.2243 0.141 Uiso 1.00 1 c R
H(55) H 0.7644 0.4869 1.1216 0.141 Uiso 1.00 1 c R
H(56) H 0.6807 0.5692 1.1711 0.141 Uiso 1.00 1 c R

loop_
_atom_site_aniso_label
_atom_site_aniso_U_11
_atom_site_aniso_U_22
_atom_site_aniso_U_33
_atom_site_aniso_U_12
_atom_site_aniso_U_13
_atom_site_aniso_U_23
Zr(1) 0.0331(2) 0.0269(2) 0.0283(2) 0.0006(2) 0.00079(19) 0.0005(2)
Cl(1) 0.0405(8) 0.0351(8) 0.0420(8) 0.0066(6) -0.0018(6) 0.0024(6)
Cl(2) 0.0461(8) 0.0451(8) 0.0377(7) 0.0028(7) 0.0084(6) 0.0130(7)
O(1) 0.0305(19) 0.0247(19) 0.0284(19) 0.0010(15) 0.0068(15) -0.0009(15)
O(2) 0.036(2) 0.0249(19) 0.0301(19) 0.0032(16) 0.0094(16) -0.0030(16)
O(3) 0.0298(18) 0.0279(19) 0.0286(19) 0.0022(16) -0.0004(15) -0.0017(16)
O(4) 0.048(2) 0.033(2) 0.034(2) -0.0047(19) -0.0086(18) -0.0047(18)
C(1) 0.031(2) 0.032(3) 0.027(2) -0.008(2) 0.000(2) -0.006(2)
C(2) 0.028(2) 0.030(3) 0.034(3) -0.005(2) 0.004(2) -0.003(2)
C(3) 0.033(3) 0.042(3) 0.038(3) -0.010(2) 0.007(2) -0.005(2)
C(4) 0.066(4) 0.031(3) 0.035(3) -0.009(3) -0.009(3) 0.007(2)
C(5) 0.039(3) 0.033(3) 0.041(3) -0.001(2) -0.001(2) 0.006(2)
C(6) 0.029(3) 0.030(3) 0.033(3) -0.005(2) 0.001(2) 0.001(2)
C(7) 0.032(3) 0.021(2) 0.048(3) 0.004(2) 0.002(2) 0.006(2)
C(8) 0.028(2) 0.026(2) 0.033(3) 0.008(2) 0.006(2) 0.003(2)
C(9) 0.034(3) 0.023(2) 0.038(3) 0.008(2) 0.003(2) 0.002(2)
C(10) 0.034(3) 0.034(3) 0.048(3) -0.003(2) 0.006(2) 0.011(2)
C(11) 0.038(3) 0.054(4) 0.039(3) 0.005(3) -0.003(2) 0.022(3)
C(12) 0.035(3) 0.038(3) 0.041(3) 0.001(2) -0.001(2) 0.010(2)
C(13) 0.031(3) 0.029(3) 0.031(3) 0.007(2) 0.007(2) 0.004(2)
C(14) 0.027(2) 0.033(2) 0.036(2) 0.005(3) 0.006(2) 0.001(3)
C(15) 0.033(3) 0.027(2) 0.030(2) -0.003(2) -0.002(2) 0.006(2)
C(16) 0.029(3) 0.028(3) 0.029(3) 0.001(2) 0.002(2) 0.008(2)
C(17) 0.033(3) 0.039(3) 0.039(3) -0.003(2) 0.002(2) 0.005(2)
C(18) 0.043(3) 0.039(3) 0.041(3) -0.004(2) -0.001(2) -0.002(2)
C(19) 0.044(3) 0.034(3) 0.040(3) -0.005(2) -0.005(2) -0.005(2)
C(20) 0.041(3) 0.024(3) 0.037(3) 0.002(2) 0.001(2) 0.002(2)
C(21) 0.030(3) 0.044(3) 0.039(3) 0.001(2) 0.010(2) -0.004(2)
C(22) 0.044(3) 0.049(3) 0.045(3) 0.011(3) 0.008(2) -0.011(2)
C(23) 0.031(3) 0.046(3) 0.059(3) 0.002(2) -0.002(2) -0.004(3)
C(24) 0.042(3) 0.055(4) 0.066(4) 0.002(3) 0.017(3) -0.001(3)
C(25) 0.077(4) 0.052(4) 0.064(4) -0.019(3) 0.020(3) 0.018(3)
C(26) 0.060(4) 0.083(5) 0.084(5) -0.017(4) -0.031(4) 0.050(4)
C(27) 0.043(3) 0.042(3) 0.047(3) -0.001(3) -0.011(3) -0.015(3)
C(28) 0.048(3) 0.066(4) 0.077(4) 0.012(3) -0.015(3) -0.041(4)
C(29) 0.066(4) 0.062(5) 0.081(5) 0.033(4) -0.023(4) -0.032(4)
C(30) 0.045(3) 0.091(5) 0.044(3) 0.003(3) 0.005(3) -0.026(3)
C(31) 0.051(3) 0.070(5) 0.070(4) -0.013(3) -0.010(3) -0.022(3)
C(32) 0.047(3) 0.041(3) 0.038(3) -0.005(3) 0.008(2) -0.015(2)
C(33) 0.089(5) 0.074(5) 0.032(3) -0.013(4) -0.023(3) 0.004(3)
C(34) 0.110(6) 0.092(6) 0.055(4) -0.023(5) -0.034(4) -0.019(4)
C(35) 0.099(6) 0.089(6) 0.081(5) -0.042(5) -0.045(4) 0.020(5)
C(36) 0.047(3) 0.045(3) 0.056(4) -0.008(3) -0.009(3) -0.009(3)
C(37) 0.062(4) 0.067(6) 0.083(5) 0.003(3) 0.014(4) 0.022(4)
C(38) 0.090(5) 0.131(7) 0.071(5) 0.058(7) 0.020(4) 0.029(7)
C(39) 0.090(8) 0.169(12) 0.141(10) 0.051(7) -0.049(7) -0.073(9)
C(40) 0.079(8) 0.074(8) 0.35(2) 0.004(6) 0.007(11) -0.018(11)
C(41) 0.081(9) 0.134(11) 0.38(2) 0.003(8) -0.002(11) 0.144(13)
C(42) 0.104(7) 0.111(8) 0.121(8) -0.014(6) -0.007(6) 0.057(6)
C(43) 0.086(6) 0.112(8) 0.156(8) -0.024(5) 0.010(5) -0.015(6)

loop_
_atom_type_symbol
_atom_type_description
_atom_type_scat_dispersion_real
_atom_type_scat_dispersion_imag
_atom_type_scat_source
C C 0.003 0.002
;
International Tables for Crystallography
(1992, Vol. C, Tables 4.2.6.8 and 6.1.1.4)
;
H H 0.000 0.000
;
International Tables for Crystallography
(1992, Vol. C, Table 6.1.1.4)
;
O O 0.011 0.006
;
International Tables for Crystallography
(1992, Vol. C, Tables 4.2.6.8 and 6.1.1.4)
;
Cl Cl 0.148 0.159
;
International Tables for Crystallography
(1992, Vol. C, Tables 4.2.6.8 and 6.1.1.4)
;
Zr Zr -2.967 0.560
;
International Tables for Crystallography
(1992, Vol. C, Tables 4.2.6.8 and 6.1.1.4)
;

loop_
_geom_angle_atom_site_label_1
_geom_angle_atom_site_label_2
_geom_angle_atom_site_label_3
_geom_angle
_geom_angle_publ_flag
Cl(1) Zr(1) Cl(2) 90.56(5) yes
Cl(1) Zr(1) O(1) 100.56(9) yes
Cl(1) Zr(1) O(2) 163.52(9) yes
Cl(1) Zr(1) O(3) 101.20(10) yes
Cl(1) Zr(1) O(4) 84.74(9) yes
Cl(2) Zr(1) O(1) 161.50(10) yes
Cl(2) Zr(1) O(2) 79.96(9) yes
Cl(2) Zr(1) O(3) 90.73(9) yes
Cl(2) Zr(1) O(4) 82.10(9) yes
O(1) Zr(1) O(2) 85.57(12) yes
O(1) Zr(1) O(3) 101.41(12) yes
O(1) Zr(1) O(4) 84.24(12) yes
O(2) Zr(1) O(3) 92.44(12) yes
O(2) Zr(1) O(4) 80.64(12) yes
O(3) Zr(1) O(4) 170.78(12) yes
Zr(1) O(1) C(1) 173.2(3) yes
Zr(1) O(2) C(8) 113.1(2) yes
Zr(1) O(2) C(32) 132.3(2) yes
C(8) O(2) C(32) 113.8(3) yes
Zr(1) O(3) C(15) 159.4(2) yes
Zr(1) O(4) C(33) 124.6(3) yes
Zr(1) O(4) C(36) 125.3(2) yes
C(33) O(4) C(36) 108.2(3) yes
O(1) C(1) C(2) 121.8(4) yes
O(1) C(1) C(6) 118.2(4) yes
C(2) C(1) C(6) 120.0(4) yes
C(1) C(2) C(3) 117.0(4) yes
C(1) C(2) C(21) 122.7(4) yes
C(3) C(2) C(21) 120.3(4) yes
C(2) C(3) C(4) 125.1(4) yes
C(3) C(4) C(5) 116.0(4) yes
C(3) C(4) C(25) 123.3(5) yes
C(5) C(4) C(25) 120.6(4) yes
C(4) C(5) C(6) 122.7(4) yes
C(1) C(6) C(5) 119.1(4) yes
C(1) C(6) C(7) 122.4(4) yes
C(5) C(6) C(7) 118.5(4) yes
C(6) C(7) C(9) 114.2(4) yes
O(2) C(8) C(9) 118.3(4) yes
O(2) C(8) C(13) 117.2(4) yes
C(9) C(8) C(13) 124.5(4) yes
C(7) C(9) C(8) 121.2(4) yes
C(7) C(9) C(10) 122.6(4) yes
C(8) C(9) C(10) 116.2(4) yes
C(9) C(10) C(11) 122.7(5) yes
C(10) C(11) C(12) 119.5(5) yes
C(10) C(11) C(26) 121.4(5) yes
C(12) C(11) C(26) 119.1(5) yes
C(11) C(12) C(13) 120.1(4) yes
C(8) C(13) C(12) 116.9(4) yes
C(8) C(13) C(14) 123.0(4) yes
C(12) C(13) C(14) 120.1(4) yes
C(13) C(14) C(16) 110.9(3) yes
O(3) C(15) C(16) 118.2(4) yes
O(3) C(15) C(20) 121.7(4) yes
C(16) C(15) C(20) 120.1(4) yes
C(14) C(16) C(15) 122.1(4) yes
C(14) C(16) C(17) 117.0(4) yes
C(15) C(16) C(17) 120.9(4) yes
C(16) C(17) C(18) 120.4(4) yes
C(17) C(18) C(19) 117.3(5) yes
C(17) C(18) C(31) 120.4(4) yes
C(19) C(18) C(31) 122.2(5) yes
C(18) C(19) C(20) 125.3(5) yes
C(15) C(20) C(19) 115.8(4) yes
C(15) C(20) C(27) 122.9(4) yes
C(19) C(20) C(27) 121.3(4) yes
C(2) C(21) C(22) 111.4(4) yes
C(2) C(21) C(23) 109.2(4) yes
C(2) C(21) C(24) 112.8(4) yes
C(22) C(21) C(23) 109.8(4) yes
C(22) C(21) C(24) 106.5(4) yes
C(23) C(21) C(24) 107.0(4) yes
C(20) C(27) C(28) 112.4(4) yes
C(20) C(27) C(29) 111.3(4) yes
C(20) C(27) C(30) 108.8(4) yes
C(28) C(27) C(29) 107.5(4) yes
C(28) C(27) C(30) 105.6(4) yes
C(29) C(27) C(30) 111.1(4) yes
O(4) C(33) C(34) 105.7(4) yes
C(33) C(34) C(35) 106.5(5) yes
C(34) C(35) C(36) 105.5(5) yes
O(4) C(36) C(35) 106.8(4) yes
C(38) C(37) C(42) 119.3(7) yes
C(38) C(37) C(43) 118.8(7) yes
C(42) C(37) C(43) 121.8(7) yes
C(37) C(38) C(39) 116.8(8) yes
C(38) C(39) C(40) 121.3(10) yes
C(39) C(40) C(41) 119.7(11) yes
C(40) C(41) C(42) 117.9(12) yes
C(37) C(42) C(41) 124.7(10) yes

loop_
_geom_bond_atom_site_label_1
_geom_bond_atom_site_label_2
_geom_bond_distance
_geom_bond_publ_flag
Zr(1) Cl(1) 2.4220(16) yes
Zr(1) Cl(2) 2.4909(14) yes
Zr(1) O(1) 1.970(3) yes
Zr(1) O(2) 2.250(3) yes
Zr(1) O(3) 1.950(3) yes
Zr(1) O(4) 2.287(3) yes
O(1) C(1) 1.372(5) yes
O(2) C(8) 1.415(6) yes
O(2) C(32) 1.458(5) yes
O(3) C(15) 1.382(5) yes
O(4) C(33) 1.477(6) yes
O(4) C(36) 1.470(6) yes
C(1) C(2) 1.410(6) yes
C(1) C(6) 1.414(7) yes
C(2) C(3) 1.388(7) yes
C(2) C(21) 1.523(7) yes
C(3) C(4) 1.377(7) yes
C(4) C(5) 1.397(7) yes
C(4) C(25) 1.516(8) yes
C(5) C(6) 1.381(7) yes
C(6) C(7) 1.513(7) yes
C(7) C(9) 1.507(6) yes
C(8) C(9) 1.386(7) yes
C(8) C(13) 1.390(7) yes
C(9) C(10) 1.378(7) yes
C(10) C(11) 1.377(7) yes
C(11) C(12) 1.401(8) yes
C(11) C(26) 1.529(8) yes
C(12) C(13) 1.403(7) yes
C(13) C(14) 1.506(7) yes
C(14) C(16) 1.513(7) yes
C(15) C(16) 1.378(7) yes
C(15) C(20) 1.431(7) yes
C(16) C(17) 1.399(7) yes
C(17) C(18) 1.390(7) yes
C(18) C(19) 1.372(7) yes
C(18) C(31) 1.524(7) yes
C(19) C(20) 1.388(7) yes
C(20) C(27) 1.523(7) yes
C(21) C(22) 1.533(7) yes
C(21) C(23) 1.532(7) yes
C(21) C(24) 1.526(7) yes
C(27) C(28) 1.547(8) yes
C(27) C(29) 1.535(8) yes
C(27) C(30) 1.522(8) yes
C(33) C(34) 1.485(9) yes
C(34) C(35) 1.470(10) yes
C(35) C(36) 1.475(9) yes
C(37) C(38) 1.390(10) yes
C(37) C(42) 1.313(11) yes
C(37) C(43) 1.500(10) yes
C(38) C(39) 1.402(14) yes
C(39) C(40) 1.393(18) yes
C(40) C(41) 1.33(2) yes
C(41) C(42) 1.385(15) yes

loop_
_geom_contact_atom_site_label_1
_geom_contact_atom_site_label_2
_geom_contact_distance
_geom_contact_site_symmetry_2
Cl(1) C(32) 3.379(5) 2_547
Cl(2) C(32) 3.507(5) 2_547
Cl(2) C(36) 3.575(5) 2_547
C(18) C(34) 3.583(8) 2_547
C(32) Cl(1) 3.379(5) 2_557
C(32) Cl(2) 3.507(5) 2_557
C(34) C(18) 3.583(8) 2_557
C(36) Cl(2) 3.575(5) 2_557

loop_
_geom_torsion_atom_site_label_1
_geom_torsion_atom_site_label_2
_geom_torsion_atom_site_label_3
_geom_torsion_atom_site_label_4
_geom_torsion
Cl(1) Zr(1) O(1) C(1) -149(2)
Cl(1) Zr(1) O(2) C(8) 174.5(2)
Cl(1) Zr(1) O(2) C(32) -16.5(6)
Cl(1) Zr(1) O(3) C(15) 107.5(8)
Cl(1) Zr(1) O(4) C(33) -56.0(3)
Cl(1) Zr(1) O(4) C(36) 106.0(3)
Cl(2) Zr(1) O(1) C(1) -23(2)
Cl(2) Zr(1) O(2) C(8) -129.8(2)
Cl(2) Zr(1) O(2) C(32) 39.3(3)
Cl(2) Zr(1) O(3) C(15) 16.7(8)
Cl(2) Zr(1) O(4) C(33) 35.3(3)
Cl(2) Zr(1) O(4) C(36) -162.7(3)
O(1) Zr(1) O(2) C(8) 61.8(2)
O(1) Zr(1) O(2) C(32) -129.2(3)
O(2) Zr(1) O(1) C(1) 16(2)
O(1) Zr(1) O(3) C(15) -149.2(8)
O(3) Zr(1) O(1) C(1) 107(2)
O(1) Zr(1) O(4) C(33) -157.2(3)
O(1) Zr(1) O(4) C(36) 4.8(3)
O(4) Zr(1) O(1) C(1) -65(2)
O(2) Zr(1) O(3) C(15) -63.2(8)
O(3) Zr(1) O(2) C(8) -39.5(2)
O(3) Zr(1) O(2) C(32) 129.6(3)
O(2) Zr(1) O(4) C(33) 116.3(3)
O(2) Zr(1) O(4) C(36) -81.6(3)
O(4) Zr(1) O(2) C(8) 146.7(3)
O(4) Zr(1) O(2) C(32) -44.3(3)
O(3) Zr(1) O(4) C(33) 74.5(9)
O(3) Zr(1) O(4) C(36) -123.5(8)
O(4) Zr(1) O(3) C(15) -22.1(14)
Zr(1) O(1) C(1) C(2) 165(2)
Zr(1) O(1) C(1) C(6) -15(2)
Zr(1) O(2) C(8) C(9) -94.8(4)
Zr(1) O(2) C(8) C(13) 83.7(4)
C(32) O(2) C(8) C(9) 94.0(5)
C(32) O(2) C(8) C(13) -87.5(5)
Zr(1) O(3) C(15) C(16) 42.1(11)
Zr(1) O(3) C(15) C(20) -139.0(7)
Zr(1) O(4) C(33) C(34) 172.5(3)
Zr(1) O(4) C(36) C(35) -155.4(3)
C(33) O(4) C(36) C(35) 9.1(5)
C(36) O(4) C(33) C(34) 7.8(5)
O(1) C(1) C(2) C(3) 177.7(4)
O(1) C(1) C(2) C(21) -4.7(7)
O(1) C(1) C(6) C(5) -177.6(4)
O(1) C(1) C(6) C(7) 4.9(7)
C(2) C(1) C(6) C(5) 2.6(7)
C(2) C(1) C(6) C(7) -174.9(4)
C(6) C(1) C(2) C(3) -2.5(7)
C(6) C(1) C(2) C(21) 175.1(4)
C(1) C(2) C(3) C(4) 0.8(7)
C(1) C(2) C(21) C(22) 57.8(6)
C(1) C(2) C(21) C(23) -63.6(6)
C(1) C(2) C(21) C(24) 177.5(4)
C(3) C(2) C(21) C(22) -124.7(5)
C(3) C(2) C(21) C(23) 113.9(5)
C(3) C(2) C(21) C(24) -5.0(6)
C(21) C(2) C(3) C(4) -176.8(5)
C(2) C(3) C(4) C(5) 0.8(8)
C(2) C(3) C(4) C(25) -178.6(5)
C(3) C(4) C(5) C(6) -0.7(7)
C(25) C(4) C(5) C(6) 178.7(4)
C(4) C(5) C(6) C(1) -1.0(7)
C(4) C(5) C(6) C(7) 176.6(4)
C(1) C(6) C(7) C(9) -71.6(6)
C(5) C(6) C(7) C(9) 110.9(5)
C(6) C(7) C(9) C(8) 106.0(5)
C(6) C(7) C(9) C(10) -72.7(6)
O(2) C(8) C(9) C(7) 2.2(7)
O(2) C(8) C(9) C(10) -179.1(4)
O(2) C(8) C(13) C(12) 179.3(4)
O(2) C(8) C(13) C(14) -3.0(7)
C(9) C(8) C(13) C(12) -2.3(8)
C(9) C(8) C(13) C(14) 175.4(4)
C(13) C(8) C(9) C(7) -176.2(4)
C(13) C(8) C(9) C(10) 2.6(7)
C(7) C(9) C(10) C(11) 178.1(5)
C(8) C(9) C(10) C(11) -0.6(7)
C(9) C(10) C(11) C(12) -1.5(8)
C(9) C(10) C(11) C(26) 179.0(5)
C(10) C(11) C(12) C(13) 1.7(8)
C(26) C(11) C(12) C(13) -178.7(5)
C(11) C(12) C(13) C(8) 0.0(6)
C(11) C(12) C(13) C(14) -177.7(4)
C(8) C(13) C(14) C(16) -112.6(5)
C(12) C(13) C(14) C(16) 65.0(6)
C(13) C(14) C(16) C(15) 63.0(6)
C(13) C(14) C(16) C(17) -114.5(5)
O(3) C(15) C(16) C(14) 5.7(7)
O(3) C(15) C(16) C(17) -177.0(4)
O(3) C(15) C(20) C(19) 176.0(4)
O(3) C(15) C(20) C(27) -4.6(7)
C(16) C(15) C(20) C(19) -5.1(7)
C(16) C(15) C(20) C(27) 174.3(4)
C(20) C(15) C(16) C(14) -173.2(4)
C(20) C(15) C(16) C(17) 4.1(7)
C(14) C(16) C(17) C(18) 177.6(4)
C(15) C(16) C(17) C(18) 0.1(6)
C(16) C(17) C(18) C(19) -3.0(7)
C(16) C(17) C(18) C(31) 177.9(5)
C(17) C(18) C(19) C(20) 1.8(8)
C(31) C(18) C(19) C(20) -179.1(5)
C(18) C(19) C(20) C(15) 2.2(8)
C(18) C(19) C(20) C(27) -177.2(5)
C(15) C(20) C(27) C(28) -175.1(4)
C(15) C(20) C(27) C(29) 64.3(6)
C(15) C(20) C(27) C(30) -58.4(6)
C(19) C(20) C(27) C(28) 4.3(7)
C(19) C(20) C(27) C(29) -116.3(5)
C(19) C(20) C(27) C(30) 120.9(5)
O(4) C(33) C(34) C(35) -21.9(6)
C(33) C(34) C(35) C(36) 27.6(7)
C(34) C(35) C(36) O(4) -22.6(6)
C(38) C(37) C(42) C(41) 2.7(14)
C(42) C(37) C(38) C(39) -4.6(12)
C(43) C(37) C(38) C(39) 179.0(8)
C(43) C(37) C(42) C(41) 178.9(9)
C(37) C(38) C(39) C(40) 6.1(15)
C(38) C(39) C(40) C(41) -5.5(18)
C(39) C(40) C(41) C(42) 3.1(19)
C(40) C(41) C(42) C(37) -1.9(18)
